data_1570031
loop_
_publ_author_name
'Barsukova, Marina'
'Sapianik, Aleksandr'
'Guillerm, Vincent'
'Shkurenko, Aleksander'
'Shaikh, Aslam C.'
'Parvatkar, Prakash'
'Bhatt, Prashant M.'
'Bonneau, Mickaele'
'Alhaji, Abdulhadi'
'Shekhah, Osama'
'Balestra, Salvador R. G.'
'Semino, Rocio'
'Maurin, Guillaume'
'Eddaoudi, Mohamed'

_publ_section_title
;
 Face-directed assembly of tailored isoreticular MOFs using centring
 structure-directing agents
;
_journal_name_full 'Nature Synthesis'
_journal_page_first 1
_journal_paper_doi 10.1038/s44160-023-00401-8
_journal_year 2023
_chemical_absolute_configuration ad
_chemical_formula_moiety '2(C4 H12 N 1+), (Co3 O (C24 H12 N3 O6)2 (C51 H36 N4)0.39 (H2 O)1.83 2-)'
_chemical_formula_sum 'C68.02 H38.13 Co3 N7.57 O14.82'
_chemical_formula_weight 1375.38
_space_group_crystal_system cubic
_space_group_IT_number 217
_space_group_name_Hall 'I -4 2 3'
_space_group_name_H-M_alt 'I -4 3 m'
_atom_sites_solution_hydrogens geom
_atom_sites_solution_primary direct
_atom_sites_solution_secondary difmap
_audit_creation_method SHELXL-2018/3
_cell_angle_alpha 90
_cell_angle_beta 90
_cell_angle_gamma 90
_cell_formula_units_Z 24
_cell_length_a 56.6012(6)
_cell_length_b 56.6012(6)
_cell_length_c 56.6012(6)
_cell_measurement_reflns_used 9885
_cell_measurement_temperature 100.0(1)
_cell_measurement_theta_max 28.58
_cell_measurement_theta_min 2.70
_cell_volume 181333(3)
_computing_cell_refinement 'SAINT V8.38A (Bruker, 2018)'
_computing_data_collection 'APEX3 v2018.7-2 (Bruker AXS Inc., 2018)'
_computing_data_reduction 'SAINT V8.38A (Bruker, 2018)'
_computing_molecular_graphics 'DIAMOND (Crystal Impact GbR, 2009'
_computing_publication_material 'PublCIF. Westrip, S. P. (2010). J. Appl. Cryst. 43, 920-925.'
_computing_structure_refinement 'SHELXL-2018/3 (Sheldrick, 2018)'
_computing_structure_solution 'SHELXS  (Sheldrick, 2008)'
_diffrn_ambient_temperature 100.0(1)
_diffrn_detector_area_resol_mean 8.3
_diffrn_measured_fraction_theta_full 0.996
_diffrn_measured_fraction_theta_max 0.996
_diffrn_measurement_device_type 'Bruker X8 PROSPECTOR APEX2 CCD'
_diffrn_measurement_method '\f and \w scans'
_diffrn_radiation_monochromator mirrors
_diffrn_radiation_type CuK\a
_diffrn_radiation_wavelength 1.54178
_diffrn_reflns_av_R_equivalents 0.0713
_diffrn_reflns_av_unetI/netI 0.0251
_diffrn_reflns_Laue_measured_fraction_full 0.996
_diffrn_reflns_Laue_measured_fraction_max 0.996
_diffrn_reflns_limit_h_max 29
_diffrn_reflns_limit_h_min -28
_diffrn_reflns_limit_k_max 29
_diffrn_reflns_limit_k_min -27
_diffrn_reflns_limit_l_max 29
_diffrn_reflns_limit_l_min -21
_diffrn_reflns_number 63457
_diffrn_reflns_point_group_measured_fraction_full 0.995
_diffrn_reflns_point_group_measured_fraction_max 0.995
_diffrn_reflns_theta_full 23.916
_diffrn_reflns_theta_max 23.916
_diffrn_reflns_theta_min 1.912
_diffrn_source 'Incoatec I\ms'
_exptl_absorpt_coefficient_mu 1.405
_exptl_absorpt_correction_T_max 0.0826
_exptl_absorpt_correction_T_min 0.0440
_exptl_absorpt_correction_type multi-scan
_exptl_absorpt_process_details
;
SADABS-2016/2 (Bruker,2016/2) was used for absorption correction.
wR2(int) was 0.0898 before and 0.0703 after correction.
The Ratio of minimum to maximum transmission is 0.5327.
The \l/2 correction factor is Not present.
;
_exptl_crystal_colour brown
_exptl_crystal_density_diffrn 0.302
_exptl_crystal_description 'rhombic dodecahedron'
_exptl_crystal_F_000 16772
_exptl_crystal_size_max 0.125
_exptl_crystal_size_mid 0.070
_exptl_crystal_size_min 0.040
_refine_diff_density_max 0.085
_refine_diff_density_min -0.104
_refine_diff_density_rms 0.014
_refine_ls_abs_structure_details
;
 Refined as an inversion twin.
;
_refine_ls_abs_structure_Flack 0.48(4)
_refine_ls_extinction_coef .
_refine_ls_extinction_method none
_refine_ls_goodness_of_fit_ref 1.101
_refine_ls_hydrogen_treatment constr
_refine_ls_matrix_type full
_refine_ls_number_parameters 379
_refine_ls_number_reflns 2549
_refine_ls_number_restraints 624
_refine_ls_restrained_S_all 1.037
_refine_ls_R_factor_all 0.0663
_refine_ls_R_factor_gt 0.0525
_refine_ls_shift/su_max 0.000
_refine_ls_shift/su_mean 0.000
_refine_ls_structure_factor_coef Fsqd
_refine_ls_weighting_details 'w=1/[\s^2^(Fo^2^)+(0.0772P)^2^+796.7620P] where P=(Fo^2^+2Fc^2^)/3'
_refine_ls_weighting_scheme calc
_refine_ls_wR_factor_gt 0.1328
_refine_ls_wR_factor_ref 0.1525
_reflns_Friedel_coverage 0.861
_reflns_Friedel_fraction_full 0.995
_reflns_Friedel_fraction_max 0.995
_reflns_number_gt 2140
_reflns_number_total 2549
_reflns_threshold_expression 'I > 2\s(I)'
_cod_data_source_file 44160_2023_401_MOESM11_ESM.cif
_cod_data_source_block Co-sod-ZMOF-307
_cod_original_cell_volume 181333(6)
_cod_database_code 1570031
_shelx_shelxl_version_number 2018/3
_shelx_space_group_comment
;
The symmetry employed for this shelxl refinement is uniquely defined
by the following loop, which should always be used as a source of
symmetry information in preference to the above space-group names.
They are only intended as comments.
;
_shelx_estimated_absorpt_t_min 0.844
_shelx_estimated_absorpt_t_max 0.946

loop_
_space_group_symop_operation_xyz
'x, y, z'
'y, -x, -z'
'-x, -y, z'
'-y, x, -z'
'-x, z, -y'
'x, -y, -z'
'-x, -z, y'
'-z, -y, x'
'-x, y, -z'
'z, -y, -x'
'z, x, y'
'y, z, x'
'-y, -z, x'
'z, -x, -y'
'-y, z, -x'
'-z, -x, y'
'-z, x, -y'
'y, -z, -x'
'-y, -x, z'
'y, x, z'
'x, -z, -y'
'x, z, y'
'-z, y, -x'
'z, y, x'
'x+1/2, y+1/2, z+1/2'
'y+1/2, -x+1/2, -z+1/2'
'-x+1/2, -y+1/2, z+1/2'
'-y+1/2, x+1/2, -z+1/2'
'-x+1/2, z+1/2, -y+1/2'
'x+1/2, -y+1/2, -z+1/2'
'-x+1/2, -z+1/2, y+1/2'
'-z+1/2, -y+1/2, x+1/2'
'-x+1/2, y+1/2, -z+1/2'
'z+1/2, -y+1/2, -x+1/2'
'z+1/2, x+1/2, y+1/2'
'y+1/2, z+1/2, x+1/2'
'-y+1/2, -z+1/2, x+1/2'
'z+1/2, -x+1/2, -y+1/2'
'-y+1/2, z+1/2, -x+1/2'
'-z+1/2, -x+1/2, y+1/2'
'-z+1/2, x+1/2, -y+1/2'
'y+1/2, -z+1/2, -x+1/2'
'-y+1/2, -x+1/2, z+1/2'
'y+1/2, x+1/2, z+1/2'
'x+1/2, -z+1/2, -y+1/2'
'x+1/2, z+1/2, y+1/2'
'-z+1/2, y+1/2, -x+1/2'
'z+1/2, y+1/2, x+1/2'

loop_
_atom_site_label
_atom_site_type_symbol
_atom_site_fract_x
_atom_site_fract_y
_atom_site_fract_z
_atom_site_U_iso_or_equiv
_atom_site_adp_type
_atom_site_occupancy
_atom_site_site_symmetry_order
_atom_site_calc_flag
_atom_site_refinement_flags_posn
_atom_site_refinement_flags_adp
_atom_site_refinement_flags_occupancy
_atom_site_disorder_assembly
_atom_site_disorder_group
Co1 Co 0.1555(2) 0.1555(2) 0.5315(3) 0.202(7) Uani 1 2 d DS T P . .
Co2 Co 0.1552(2) 0.1552(2) 0.4691(3) 0.209(7) Uani 1 2 d DS T P . .
Co3 Co 0.1172(2) 0.1172(2) 0.5017(4) 0.211(6) Uani 1 2 d DS T P . .
O1U3 O 0.1427(3) 0.1427(3) 0.5004(4) 0.27(3) Uani 1 2 d DS TU P A .
O1W O 0.1705(7) 0.1705(7) 0.5636(10) 0.25(3) Uani 0.246(18) 2 d S TU P A 2
O2W O 0.1678(6) 0.1678(6) 0.4359(10) 0.22(2) Uani 0.577(17) 2 d S TU P A 1
O3W O 0.0904(7) 0.0904(7) 0.5001(7) 0.24(2) Uani 1 2 d DS TU P A .
O1A O 0.1897(6) 0.1578(7) 0.5191(6) 0.208(10) Uani 1 1 d D U . . .
O2A O 0.1878(6) 0.1508(6) 0.4795(6) 0.208(10) Uani 1 1 d D U . . .
O3A O 0.3389(6) 0.0484(6) 0.3768(5) 0.196(9) Uani 1 1 d D U . . .
O4A O 0.3675(5) 0.0275(6) 0.3986(6) 0.213(10) Uani 1 1 d D U . . .
O5A O 0.3646(5) 0.0224(6) 0.5974(6) 0.213(10) Uani 1 1 d D U . . .
O6A O 0.3439(5) 0.0419(6) 0.6221(6) 0.196(9) Uani 1 1 d D U . . .
C1A C 0.2912(5) 0.1106(4) 0.5008(6) 0.192(15) Uani 1 1 d D U . . .
N1A N 0.3001(5) 0.1022(5) 0.4809(6) 0.185(10) Uani 1 1 d D U . . .
C2A C 0.3199(5) 0.0893(5) 0.4791(6) 0.197(12) Uani 1 1 d D U . . .
N2A N 0.3315(5) 0.0866(5) 0.4996(5) 0.194(14) Uani 1 1 d D U . . .
C3A C 0.3207(5) 0.0920(5) 0.5195(6) 0.197(12) Uani 1 1 d D U . . .
N3A N 0.3028(5) 0.1069(6) 0.5208(6) 0.185(10) Uani 1 1 d D U . . .
C4A C 0.2682(4) 0.1225(4) 0.5006(6) 0.178(14) Uani 1 1 d DG U . . .
C5A C 0.2580(5) 0.1304(5) 0.5215(5) 0.178(9) Uani 1 1 d DG U . B 1
H5A H 0.266363 0.129136 0.535967 0.214 Uiso 1 1 calc R U . B 1
C6A C 0.2354(5) 0.1400(5) 0.5212(5) 0.178(9) Uani 1 1 d DG U . B 1
H6A H 0.228342 0.145363 0.535460 0.214 Uiso 1 1 calc R U . B 1
C7A C 0.2231(4) 0.1418(4) 0.5000(6) 0.179(14) Uani 1 1 d DG U . B .
C8A C 0.2333(5) 0.1339(5) 0.4791(5) 0.178(9) Uani 1 1 d DG U . B 1
H8A H 0.224920 0.135130 0.464671 0.214 Uiso 1 1 calc R U . B 1
C9A C 0.2559(5) 0.1243(5) 0.4794(4) 0.178(9) Uani 1 1 d DG U . B 1
H9A H 0.262940 0.118903 0.465178 0.214 Uiso 1 1 calc R U . B 1
C10A C 0.1983(5) 0.1513(4) 0.4993(6) 0.199(16) Uani 1 1 d D U . . .
C11A C 0.3281(5) 0.0781(5) 0.4568(5) 0.191(10) Uani 1 1 d DG U . . .
C12A C 0.3175(4) 0.0831(4) 0.4352(6) 0.211(10) Uani 1 1 d DG U . C 2
H12A H 0.304982 0.094255 0.434349 0.253 Uiso 1 1 calc R U . C 2
C13A C 0.3252(5) 0.0717(5) 0.4148(5) 0.211(10) Uani 1 1 d DG U . C 2
H13A H 0.317949 0.075123 0.400071 0.253 Uiso 1 1 calc R U . C 2
C14A C 0.3435(5) 0.0554(5) 0.4161(5) 0.203(10) Uani 1 1 d DG U . C .
C15A C 0.3541(4) 0.0504(4) 0.4376(6) 0.211(10) Uani 1 1 d DG U . C 2
H15A H 0.366574 0.039247 0.438489 0.253 Uiso 1 1 calc R U . C 2
C16A C 0.3464(5) 0.0618(5) 0.4580(5) 0.211(10) Uani 1 1 d DG U . C 2
H16A H 0.353607 0.058379 0.472767 0.253 Uiso 1 1 calc R U . C 2
C17A C 0.3514(5) 0.0420(5) 0.3942(6) 0.192(12) Uani 1 1 d D U . . .
C18A C 0.3286(5) 0.0797(4) 0.5412(5) 0.191(10) Uani 1 1 d DG U . . .
C19A C 0.3499(5) 0.0675(5) 0.5408(5) 0.205(10) Uani 1 1 d DG U . . .
H19A H 0.359514 0.067767 0.527087 0.246 Uiso 1 1 calc R U . . .
C20A C 0.3571(4) 0.0549(5) 0.5607(6) 0.205(10) Uani 1 1 d DG U . . .
H20A H 0.371697 0.046582 0.560432 0.246 Uiso 1 1 calc R U . . .
C21A C 0.3431(5) 0.0546(4) 0.5808(5) 0.203(10) Uani 1 1 d DG U . . .
C22A C 0.3218(5) 0.0668(5) 0.5811(5) 0.205(10) Uani 1 1 d DG U . . .
H22A H 0.312174 0.066547 0.594867 0.246 Uiso 1 1 calc R U . . .
C23A C 0.3145(4) 0.0794(5) 0.5613(6) 0.205(10) Uani 1 1 d DG U . . .
H23A H 0.299989 0.087732 0.561522 0.246 Uiso 1 1 calc R U . . .
C24A C 0.3507(5) 0.0395(5) 0.6014(6) 0.192(12) Uani 1 1 d D U . . .
N1C N 0.1705(7) 0.1705(7) 0.5636(10) 0.25(3) Uani 0.754(18) 2 d DS TU P A 1
C1C C 0.1897(6) 0.1606(7) 0.5723(8) 0.24(3) Uani 0.754(18) 1 d D U P A 1
H1C H 0.196428 0.147100 0.564907 0.291 Uiso 0.754(18) 1 calc R U P A 1
C2C C 0.1999(8) 0.1702(7) 0.5923(9) 0.24(3) Uani 0.754(18) 1 d D U P A 1
H2C H 0.212212 0.162174 0.600409 0.291 Uiso 0.754(18) 1 calc R U P A 1
C3C C 0.1916(6) 0.1916(6) 0.6001(9) 0.24(3) Uani 0.754(18) 2 d DS TU P . .
C4C C 0.2063(7) 0.2063(7) 0.6165(10) 0.27(2) Uani 0.754(18) 2 d DS TU P A .
C5C C 0.2309(7) 0.2055(10) 0.6149(11) 0.282(17) Uani 0.377(9) 1 d D U P A -1
H5C H 0.238114 0.195218 0.603743 0.338 Uiso 0.377(9) 1 calc R U P A -1
C6C C 0.2450(8) 0.2194(10) 0.6294(10) 0.282(17) Uani 0.377(9) 1 d D U P A -1
H6C H 0.261667 0.218394 0.628253 0.338 Uiso 0.377(9) 1 calc R U P A -1
C7C C 0.2348(7) 0.2348(7) 0.6457(11) 0.29(2) Uani 0.754(18) 2 d DS TU P . .
C8C C 0.2101(8) 0.2351(12) 0.6477(12) 0.282(17) Uani 0.377(9) 1 d D U P A -1
H8C H 0.202870 0.244395 0.659680 0.338 Uiso 0.377(9) 1 calc R U P A -1
C9C C 0.1961(8) 0.2218(12) 0.6325(12) 0.282(17) Uani 0.377(9) 1 d D U P A -1
H9C H 0.179417 0.223387 0.633076 0.338 Uiso 0.377(9) 1 calc R U P A -1
C10C C 0.2498(6) 0.2498(6) 0.6621(8) 0.29(2) Uani 0.754(18) 2 d DS TU P A .
C11C C 0.2548(10) 0.2733(7) 0.6567(9) 0.276(17) Uani 0.377(9) 1 d D U P A -1
H11C H 0.249073 0.279934 0.642383 0.331 Uiso 0.377(9) 1 calc R U P A -1
C12C C 0.2682(11) 0.2872(9) 0.6719(9) 0.276(17) Uani 0.377(9) 1 d D U P A -1
H12C H 0.270738 0.303408 0.668292 0.331 Uiso 0.377(9) 1 calc R U P A -1
C13C C 0.2778(7) 0.2778(7) 0.6925(8) 0.27(2) Uani 0.754(18) 2 d DS TU P . .
C14C C 0.2727(12) 0.2543(10) 0.6978(10) 0.276(17) Uani 0.377(9) 1 d D U P A -1
H14C H 0.279010 0.247563 0.711788 0.331 Uiso 0.377(9) 1 calc R U P A -1
C15C C 0.2586(11) 0.2405(9) 0.6832(10) 0.276(17) Uani 0.377(9) 1 d D U P A -1
H15C H 0.254984 0.224754 0.687540 0.331 Uiso 0.377(9) 1 calc R U P A -1
N2C N 0.2919(9) 0.2919(9) 0.7081(9) 0.28(4) Uani 0.754(18) 6 d DS TU P . .
N1D N 0.1678(6) 0.1678(6) 0.4359(10) 0.22(2) Uani 0.423(17) 2 d DS TU P A 2
C1D C 0.1854(6) 0.1559(7) 0.4265(10) 0.21(3) Uani 0.423(17) 1 d D U P . .
H1D H 0.193059 0.143495 0.434855 0.250 Uiso 0.423(17) 1 calc R U P A 2
C2D C 0.1920(9) 0.1622(8) 0.4042(11) 0.20(3) Uani 0.423(17) 1 d D U P A 2
H2D H 0.204402 0.154037 0.396347 0.241 Uiso 0.423(17) 1 calc R U P A 2
C3D C 0.1805(7) 0.1805(7) 0.3932(11) 0.20(3) Uani 0.423(17) 2 d DS TU P . .
C4D C 0.1880(9) 0.1880(9) 0.3689(12) 0.21(2) Uani 0.423(17) 2 d DS TU P A .
C5D C 0.1793(16) 0.2093(16) 0.3601(19) 0.215(17) Uani 0.212(8) 1 d D U P A -2
H5D H 0.164941 0.215490 0.366165 0.259 Uiso 0.212(8) 1 calc R U P A -2
C6D C 0.1915(15) 0.2215(16) 0.3426(19) 0.215(17) Uani 0.212(8) 1 d D U P A -2
H6D H 0.185742 0.236271 0.337172 0.259 Uiso 0.212(8) 1 calc R U P A -2
C7D C 0.2120(9) 0.2120(9) 0.3330(13) 0.22(2) Uani 0.423(17) 2 d DS TU P . .
C8D C 0.2213(17) 0.1913(16) 0.342(2) 0.215(17) Uani 0.212(8) 1 d D U P A -2
H8D H 0.235809 0.185247 0.336512 0.259 Uiso 0.212(8) 1 calc R U P A -2
C9D C 0.2093(16) 0.1793(16) 0.3601(19) 0.215(17) Uani 0.212(8) 1 d D U P A -2
H9D H 0.215596 0.165028 0.366314 0.259 Uiso 0.212(8) 1 calc R U P A -2
C10D C 0.2259(8) 0.2259(8) 0.3152(10) 0.22(2) Uani 0.423(17) 2 d DS TU P A .
C11D C 0.2149(10) 0.2345(14) 0.2949(11) 0.220(19) Uani 0.212(8) 1 d D U P A -2
H11D H 0.198655 0.231360 0.292248 0.263 Uiso 0.212(8) 1 calc R U P A -2
C12D C 0.2279(12) 0.2476(17) 0.2786(12) 0.220(19) Uani 0.212(8) 1 d D U P A -2
H12D H 0.220235 0.253639 0.264898 0.263 Uiso 0.212(8) 1 calc R U P A -2
C13D C 0.2519(10) 0.2519(10) 0.2821(11) 0.22(3) Uani 0.423(17) 2 d DS TU P . .
C14D C 0.2626(11) 0.2439(15) 0.3027(13) 0.220(19) Uani 0.212(8) 1 d D U P A -2
H14D H 0.278648 0.247658 0.305823 0.263 Uiso 0.212(8) 1 calc R U P A -2
C15D C 0.2499(9) 0.2303(15) 0.3187(12) 0.220(19) Uani 0.212(8) 1 d D U P A -2
H15D H 0.257569 0.223967 0.332186 0.263 Uiso 0.212(8) 1 calc R U P A -2
N2D N 0.2651(14) 0.2651(14) 0.2651(14) 0.22(4) Uani 0.423(17) 6 d DS TU P . .

loop_
_atom_site_aniso_label
_atom_site_aniso_U_11
_atom_site_aniso_U_22
_atom_site_aniso_U_33
_atom_site_aniso_U_23
_atom_site_aniso_U_13
_atom_site_aniso_U_12
Co1 0.208(11) 0.208(11) 0.189(19) -0.008(12) -0.008(12) 0.077(16)
Co2 0.202(12) 0.202(12) 0.22(2) -0.031(13) -0.031(13) 0.098(16)
Co3 0.228(11) 0.228(11) 0.176(16) 0.002(14) 0.002(14) 0.138(18)
O1U3 0.25(3) 0.25(3) 0.31(5) 0.01(4) 0.01(4) 0.14(4)
O1W 0.25(4) 0.25(4) 0.25(5) 0.04(3) 0.04(3) 0.13(5)
O2W 0.22(3) 0.22(3) 0.24(4) 0.02(3) 0.02(3) 0.12(3)
O3W 0.22(3) 0.22(3) 0.28(5) -0.04(4) -0.04(4) 0.05(4)
O1A 0.239(19) 0.238(19) 0.15(2) -0.04(2) -0.01(2) 0.096(17)
O2A 0.239(19) 0.238(19) 0.15(2) -0.04(2) -0.01(2) 0.096(17)
O3A 0.18(2) 0.23(2) 0.18(2) -0.02(3) 0.06(2) 0.061(16)
O4A 0.19(2) 0.28(3) 0.17(2) -0.02(3) 0.01(2) 0.037(19)
O5A 0.19(2) 0.28(3) 0.17(2) -0.02(3) 0.01(2) 0.037(19)
O6A 0.18(2) 0.23(2) 0.18(2) -0.02(3) 0.06(2) 0.061(16)
C1A 0.21(3) 0.23(3) 0.14(3) -0.01(3) 0.02(3) 0.08(3)
N1A 0.20(2) 0.22(2) 0.13(2) 0.00(3) 0.02(3) 0.091(18)
C2A 0.19(2) 0.22(2) 0.18(3) 0.01(3) -0.01(3) 0.08(2)
N2A 0.18(3) 0.22(3) 0.19(3) 0.03(3) 0.00(3) 0.10(2)
C3A 0.19(2) 0.22(2) 0.18(3) 0.01(3) -0.01(3) 0.08(2)
N3A 0.20(2) 0.22(2) 0.13(2) 0.00(3) 0.02(3) 0.091(18)
C4A 0.20(3) 0.21(3) 0.12(3) -0.03(3) 0.02(3) 0.12(3)
C5A 0.20(2) 0.208(18) 0.124(15) -0.01(2) 0.00(2) 0.124(19)
C6A 0.20(2) 0.208(18) 0.124(15) -0.01(2) 0.00(2) 0.124(19)
C7A 0.21(3) 0.20(3) 0.13(3) 0.01(3) -0.01(3) 0.10(3)
C8A 0.20(2) 0.208(18) 0.124(15) -0.01(2) 0.00(2) 0.124(19)
C9A 0.20(2) 0.208(18) 0.124(15) -0.01(2) 0.00(2) 0.124(19)
C10A 0.23(3) 0.22(3) 0.15(4) -0.04(3) -0.01(3) 0.12(3)
C11A 0.17(2) 0.22(2) 0.19(2) 0.02(2) -0.01(2) 0.086(17)
C12A 0.191(18) 0.237(19) 0.20(2) 0.021(19) 0.006(19) 0.048(15)
C13A 0.191(18) 0.237(19) 0.20(2) 0.021(19) 0.006(19) 0.048(15)
C14A 0.18(2) 0.24(2) 0.19(2) 0.02(2) 0.01(2) 0.054(18)
C15A 0.191(18) 0.237(19) 0.20(2) 0.021(19) 0.006(19) 0.048(15)
C16A 0.191(18) 0.237(19) 0.20(2) 0.021(19) 0.006(19) 0.048(15)
C17A 0.17(2) 0.24(2) 0.16(2) 0.00(2) 0.03(2) 0.06(2)
C18A 0.17(2) 0.22(2) 0.19(2) 0.02(2) -0.01(2) 0.086(17)
C19A 0.198(18) 0.233(19) 0.18(2) 0.031(19) -0.031(19) 0.091(16)
C20A 0.198(18) 0.233(19) 0.18(2) 0.031(19) -0.031(19) 0.091(16)
C21A 0.18(2) 0.24(2) 0.19(2) 0.02(2) 0.01(2) 0.054(18)
C22A 0.198(18) 0.233(19) 0.18(2) 0.031(19) -0.031(19) 0.091(16)
C23A 0.198(18) 0.233(19) 0.18(2) 0.031(19) -0.031(19) 0.091(16)
C24A 0.17(2) 0.24(2) 0.16(2) 0.00(2) 0.03(2) 0.06(2)
N1C 0.25(4) 0.25(4) 0.25(5) 0.04(3) 0.04(3) 0.13(5)
C1C 0.23(5) 0.26(4) 0.24(6) 0.05(4) 0.04(4) 0.17(4)
C2C 0.25(4) 0.26(4) 0.23(6) 0.02(4) 0.01(4) 0.17(4)
C3C 0.25(4) 0.25(4) 0.24(5) 0.00(3) 0.00(3) 0.18(5)
C4C 0.27(3) 0.27(3) 0.25(4) -0.02(3) -0.02(3) 0.16(4)
C5C 0.28(3) 0.29(3) 0.27(3) -0.03(2) -0.03(3) 0.14(3)
C6C 0.28(3) 0.29(3) 0.27(3) -0.03(2) -0.03(3) 0.14(3)
C7C 0.30(3) 0.30(3) 0.28(4) -0.05(3) -0.05(3) 0.13(4)
C8C 0.28(3) 0.29(3) 0.27(3) -0.03(2) -0.03(3) 0.14(3)
C9C 0.28(3) 0.29(3) 0.27(3) -0.03(2) -0.03(3) 0.14(3)
C10C 0.28(3) 0.28(3) 0.29(4) -0.07(3) -0.07(3) 0.11(4)
C11C 0.27(3) 0.28(3) 0.28(3) -0.08(3) -0.07(2) 0.11(3)
C12C 0.27(3) 0.28(3) 0.28(3) -0.08(3) -0.07(2) 0.11(3)
C13C 0.27(3) 0.27(3) 0.27(4) -0.08(3) -0.08(3) 0.10(4)
C14C 0.27(3) 0.28(3) 0.28(3) -0.08(3) -0.07(2) 0.11(3)
C15C 0.27(3) 0.28(3) 0.28(3) -0.08(3) -0.07(2) 0.11(3)
N2C 0.28(4) 0.28(4) 0.28(4) -0.08(4) -0.08(4) 0.08(4)
N1D 0.22(3) 0.22(3) 0.24(4) 0.02(3) 0.02(3) 0.12(3)
C1D 0.20(5) 0.21(5) 0.21(5) 0.02(5) 0.05(5) 0.11(5)
C2D 0.20(5) 0.20(5) 0.20(6) 0.05(5) 0.06(5) 0.11(5)
C3D 0.20(4) 0.20(4) 0.20(6) 0.05(4) 0.05(4) 0.14(5)
C4D 0.21(3) 0.21(3) 0.20(4) 0.06(3) 0.06(3) 0.12(4)
C5D 0.22(3) 0.22(3) 0.20(3) 0.06(3) 0.06(3) 0.11(3)
C6D 0.22(3) 0.22(3) 0.20(3) 0.06(3) 0.06(3) 0.11(3)
C7D 0.23(3) 0.23(3) 0.19(4) 0.06(3) 0.06(3) 0.10(4)
C8D 0.22(3) 0.22(3) 0.20(3) 0.06(3) 0.06(3) 0.11(3)
C9D 0.22(3) 0.22(3) 0.20(3) 0.06(3) 0.06(3) 0.11(3)
C10D 0.23(3) 0.23(3) 0.19(4) 0.07(3) 0.07(3) 0.11(4)
C11D 0.23(3) 0.23(3) 0.20(3) 0.08(3) 0.08(3) 0.12(3)
C12D 0.23(3) 0.23(3) 0.20(3) 0.08(3) 0.08(3) 0.12(3)
C13D 0.23(3) 0.23(3) 0.21(4) 0.08(3) 0.08(3) 0.11(4)
C14D 0.23(3) 0.23(3) 0.20(3) 0.08(3) 0.08(3) 0.12(3)
C15D 0.23(3) 0.23(3) 0.20(3) 0.08(3) 0.08(3) 0.12(3)
N2D 0.22(4) 0.22(4) 0.22(4) 0.09(4) 0.09(4) 0.09(4)

loop_
_atom_type_symbol
_atom_type_description
_atom_type_scat_dispersion_real
_atom_type_scat_dispersion_imag
_atom_type_scat_source
C C 0.0181 0.0091 'International Tables Vol C Tables 4.2.6.8 and 6.1.1.4'
H H 0.0000 0.0000 'International Tables Vol C Tables 4.2.6.8 and 6.1.1.4'
Co Co -2.3653 3.6143 'International Tables Vol C Tables 4.2.6.8 and 6.1.1.4'
N N 0.0311 0.0180 'International Tables Vol C Tables 4.2.6.8 and 6.1.1.4'
O O 0.0492 0.0322 'International Tables Vol C Tables 4.2.6.8 and 6.1.1.4'

loop_
_geom_angle_atom_site_label_1
_geom_angle_atom_site_label_2
_geom_angle_atom_site_label_3
_geom_angle
_geom_angle_site_symmetry_1
_geom_angle_site_symmetry_3
O1U3 Co1 O1A 93.7(12) . 20
O1U3 Co1 O1A 93.7(12) . .
O1A Co1 O1A 77(2) 20 .
O1U3 Co1 O3A 97.9(12) . 40
O1A Co1 O3A 93.9(13) 20 40
O1A Co1 O3A 165.5(16) . 40
O1U3 Co1 O3A 97.9(12) . 31
O1A Co1 O3A 165.5(16) 20 31
O1A Co1 O3A 93.9(13) . 31
O3A Co1 O3A 93(2) 40 31
O1U3 Co1 N1C 177.0(18) . .
O1A Co1 N1C 83.9(15) 20 .
O1A Co1 N1C 83.9(15) . .
O3A Co1 N1C 84.2(14) 40 .
O3A Co1 N1C 84.2(14) 31 .
O1U3 Co1 O1W 177.0(18) . .
O1A Co1 O1W 83.9(15) 20 .
O1A Co1 O1W 83.9(15) . .
O3A Co1 O1W 84.2(14) 40 .
O3A Co1 O1W 84.2(14) 31 .
O2A Co2 O2A 99(2) . 20
O2A Co2 O6A 173.9(17) . 38_455
O2A Co2 O6A 87.2(14) 20 38_455
O2A Co2 O6A 87.3(14) . 29_545
O2A Co2 O6A 173.9(17) 20 29_545
O6A Co2 O6A 87(2) 38_455 29_545
O2A Co2 O1U3 91.4(13) . .
O2A Co2 O1U3 91.4(13) 20 .
O6A Co2 O1U3 87.3(13) 38_455 .
O6A Co2 O1U3 87.3(13) 29_545 .
O2A Co2 O2W 89.6(16) . .
O2A Co2 O2W 89.6(16) 20 .
O6A Co2 O2W 91.7(15) 38_455 .
O6A Co2 O2W 91.7(15) 29_545 .
O1U3 Co2 O2W 179(2) . .
O2A Co2 N1D 89.6(16) . .
O2A Co2 N1D 89.6(16) 20 .
O6A Co2 N1D 91.7(15) 38_455 .
O6A Co2 N1D 91.7(15) 29_545 .
O1U3 Co2 N1D 179(2) . .
O4A Co3 O4A 81(2) 40 31
O4A Co3 O1U3 92.4(13) 40 .
O4A Co3 O1U3 92.4(13) 31 .
O4A Co3 O5A 171.9(18) 40 29_545
O4A Co3 O5A 91.5(12) 31 29_545
O1U3 Co3 O5A 90.4(12) . 29_545
O4A Co3 O5A 91.5(12) 40 38_455
O4A Co3 O5A 171.9(18) 31 38_455
O1U3 Co3 O5A 90.4(12) . 38_455
O5A Co3 O5A 96(2) 29_545 38_455
O4A Co3 O3W 91.1(12) 40 .
O4A Co3 O3W 91.1(12) 31 .
O1U3 Co3 O3W 175.5(17) . .
O5A Co3 O3W 86.6(11) 29_545 .
O5A Co3 O3W 86.6(11) 38_455 .
Co3 O1U3 Co2 121.7(15) . .
Co3 O1U3 Co1 118.2(15) . .
Co2 O1U3 Co1 120.0(12) . .
C1D O2W C1D 128(6) 20 .
C1D O2W Co2 116(3) 20 .
C1D O2W Co2 116(3) . .
C10A O1A Co1 130(3) . .
C10A O2A Co2 135(3) . .
C17A O3A Co1 118(3) . 29_545
C17A O4A Co3 137(3) . 29_545
C24A O5A Co3 137(3) . 31
C24A O6A Co2 149(3) . 31
N3A C1A N1A 119(3) . .
N3A C1A C4A 121(2) . .
N1A C1A C4A 120(2) . .
C1A N1A C2A 125(3) . .
N1A C2A N2A 114(3) . .
N1A C2A C11A 124(2) . .
N2A C2A C11A 122(2) . .
C3A N2A C2A 119(3) . .
N3A C3A N2A 123(3) . .
N3A C3A C18A 119(2) . .
N2A C3A C18A 117(2) . .
C3A N3A C1A 116(3) . .
C5A C4A C9A 120.0 . .
C5A C4A C1A 120.7(16) . .
C9A C4A C1A 119.1(16) . .
C6A C5A C4A 120.0 . .
C6A C5A H5A 120.0 . .
C4A C5A H5A 120.0 . .
C5A C6A C7A 120.0 . .
C5A C6A H6A 120.0 . .
C7A C6A H6A 120.0 . .
C8A C7A C6A 120.0 . .
C8A C7A C10A 118.9(16) . .
C6A C7A C10A 121.0(16) . .
C7A C8A C9A 120.0 . .
C7A C8A H8A 120.0 . .
C9A C8A H8A 120.0 . .
C8A C9A C4A 120.0 . .
C8A C9A H9A 120.0 . .
C4A C9A H9A 120.0 . .
O2A C10A O1A 127(3) . .
O2A C10A C7A 117(3) . .
O1A C10A C7A 116(3) . .
C12A C11A C16A 120.0 . .
C12A C11A C2A 121.8(16) . .
C16A C11A C2A 118.2(16) . .
C11A C12A C13A 120.0 . .
C11A C12A H12A 120.0 . .
C13A C12A H12A 120.0 . .
C14A C13A C12A 120.0 . .
C14A C13A H13A 120.0 . .
C12A C13A H13A 120.0 . .
C15A C14A C13A 120.0 . .
C15A C14A C17A 119.2(16) . .
C13A C14A C17A 120.7(16) . .
C14A C15A C16A 120.0 . .
C14A C15A H15A 120.0 . .
C16A C15A H15A 120.0 . .
C15A C16A C11A 120.0 . .
C15A C16A H16A 120.0 . .
C11A C16A H16A 120.0 . .
O4A C17A O3A 139(4) . .
O4A C17A C14A 112(3) . .
O3A C17A C14A 109(3) . .
C19A C18A C23A 120.0 . .
C19A C18A C3A 119.1(16) . .
C23A C18A C3A 120.9(16) . .
C20A C19A C18A 120.0 . .
C20A C19A H19A 120.0 . .
C18A C19A H19A 120.0 . .
C19A C20A C21A 120.0 . .
C19A C20A H20A 120.0 . .
C21A C20A H20A 120.0 . .
C22A C21A C20A 120.0 . .
C22A C21A C24A 121.3(16) . .
C20A C21A C24A 118.6(16) . .
C21A C22A C23A 120.0 . .
C21A C22A H22A 120.0 . .
C23A C22A H22A 120.0 . .
C22A C23A C18A 120.0 . .
C22A C23A H23A 120.0 . .
C18A C23A H23A 120.0 . .
O6A C24A O5A 116(3) . .
O6A C24A C21A 126(3) . .
O5A C24A C21A 118(3) . .
C1C N1C C1C 124(6) 20 .
C1C N1C Co1 118(3) 20 .
C1C N1C Co1 118(3) . .
N1C C1C C2C 119(4) . .
N1C C1C H1C 120.5 . .
C2C C1C H1C 120.5 . .
C3C C2C C1C 118(3) . .
C3C C2C H2C 121.0 . .
C1C C2C H2C 121.0 . .
C2C C3C C2C 120(5) 20 .
C2C C3C C4C 120(2) 20 .
C2C C3C C4C 120(2) . .
C9C C4C C5C 119(3) . .
C9C C4C C3C 122(2) . .
C5C C4C C3C 120(2) . .
C6C C5C C4C 121(3) . .
C6C C5C H5C 119.6 . .
C4C C5C H5C 119.6 . .
C5C C6C C7C 121(3) . .
C5C C6C H6C 119.6 . .
C7C C6C H6C 119.6 . .
C6C C7C C8C 118(3) . .
C6C C7C C10C 122(2) . .
C8C C7C C10C 120(2) . .
C9C C8C C7C 121(3) . .
C9C C8C H8C 119.7 . .
C7C C8C H8C 119.7 . .
C4C C9C C8C 121(3) . .
C4C C9C H9C 119.7 . .
C8C C9C H9C 119.7 . .
C11C C10C C15C 118(3) . .
C11C C10C C7C 121(2) . .
C15C C10C C7C 121(2) . .
C12C C11C C10C 121(3) . .
C12C C11C H11C 119.5 . .
C10C C11C H11C 119.5 . .
C13C C12C C11C 121(3) . .
C13C C12C H12C 119.6 . .
C11C C12C H12C 119.6 . .
C12C C13C C14C 118(3) . .
C12C C13C N2C 121(3) . .
C14C C13C N2C 121(3) . .
C15C C14C C13C 122(3) . .
C15C C14C H14C 119.2 . .
C13C C14C H14C 119.2 . .
C14C C15C C10C 120(3) . .
C14C C15C H15C 119.9 . .
C10C C15C H15C 119.9 . .
C13C N2C C13C 112(2) . 18_566
C13C N2C C13C 112(2) . 17_656
C13C N2C C13C 112(2) 18_566 17_656
C1D N1D C1D 128(6) 20 .
C1D N1D Co2 116(3) 20 .
C1D N1D Co2 116(3) . .
N1D C1D C2D 116(4) . .
N1D C1D H1D 121.8 . .
C2D C1D H1D 121.8 . .
C1D C2D C3D 119(4) . .
C1D C2D H2D 120.4 . .
C3D C2D H2D 120.4 . .
C2D C3D C2D 121(5) 20 .
C2D C3D C4D 120(3) 20 .
C2D C3D C4D 120(3) . .
C5D C4D C9D 119(3) . .
C5D C4D C3D 118(3) . .
C9D C4D C3D 118(3) . .
C4D C5D C6D 121(3) . .
C4D C5D H5D 119.7 . .
C6D C5D H5D 119.7 . .
C7D C6D C5D 120(3) . .
C7D C6D H6D 119.9 . .
C5D C6D H6D 119.9 . .
C8D C7D C6D 119(3) . .
C8D C7D C10D 120(2) . .
C6D C7D C10D 120(2) . .
C7D C8D C9D 120(3) . .
C7D C8D H8D 119.9 . .
C9D C8D H8D 119.9 . .
C4D C9D C8D 120(3) . .
C4D C9D H9D 119.8 . .
C8D C9D H9D 119.8 . .
C15D C10D C11D 119(3) . .
C15D C10D C7D 121(2) . .
C11D C10D C7D 120(2) . .
C10D C11D C12D 120(3) . .
C10D C11D H11D 120.1 . .
C12D C11D H11D 120.1 . .
C11D C12D C13D 121(3) . .
C11D C12D H12D 119.7 . .
C13D C12D H12D 119.7 . .
C14D C13D C12D 119(3) . .
C14D C13D N2D 120(3) . .
C12D C13D N2D 120(3) . .
C15D C14D C13D 120(3) . .
C15D C14D H14D 120.0 . .
C13D C14D H14D 120.0 . .
C14D C15D C10D 121(3) . .
C14D C15D H15D 119.6 . .
C10D C15D H15D 119.6 . .
C13D N2D C13D 115(2) . 12
C13D N2D C13D 115(2) . 11
C13D N2D C13D 115(2) 12 11

loop_
_geom_bond_atom_site_label_1
_geom_bond_atom_site_label_2
_geom_bond_distance
_geom_bond_site_symmetry_2
Co1 O1U3 2.040(18) .
Co1 O1A 2.06(3) 20
Co1 O1A 2.06(3) .
Co1 O3A 2.09(3) 40
Co1 O3A 2.09(3) 31
Co1 N1C 2.17(6) .
Co1 O1W 2.17(6) .
Co2 O2A 1.95(3) .
Co2 O2A 1.95(3) 20
Co2 O6A 1.98(3) 38_455
Co2 O6A 1.98(3) 29_545
Co2 O1U3 2.036(18) .
Co2 O2W 2.14(6) .
Co2 N1D 2.14(6) .
Co3 O4A 1.92(3) 40
Co3 O4A 1.92(3) 31
Co3 O1U3 2.035(17) .
Co3 O5A 2.04(3) 29_545
Co3 O5A 2.04(3) 38_455
Co3 O3W 2.15(5) .
O2W C1D 1.31(2) 20
O2W C1D 1.31(2) .
O1A C10A 1.28(2) .
O2A C10A 1.27(2) .
O3A C17A 1.27(2) .
O4A C17A 1.25(2) .
O5A C24A 1.27(2) .
O6A C24A 1.24(2) .
C1A N3A 1.32(2) .
C1A N1A 1.32(2) .
C1A C4A 1.47(2) .
N1A C2A 1.34(2) .
C2A N2A 1.34(2) .
C2A C11A 1.49(2) .
N2A C3A 1.32(2) .
C3A N3A 1.32(2) .
C3A C18A 1.48(2) .
C4A C5A 1.3900 .
C4A C9A 1.3900 .
C5A C6A 1.3900 .
C5A H5A 0.9500 .
C6A C7A 1.3900 .
C6A H6A 0.9500 .
C7A C8A 1.3900 .
C7A C10A 1.50(2) .
C8A C9A 1.3900 .
C8A H8A 0.9500 .
C9A H9A 0.9500 .
C11A C12A 1.3900 .
C11A C16A 1.3900 .
C12A C13A 1.3900 .
C12A H12A 0.9500 .
C13A C14A 1.3900 .
C13A H13A 0.9500 .
C14A C15A 1.3900 .
C14A C17A 1.52(2) .
C15A C16A 1.3900 .
C15A H15A 0.9500 .
C16A H16A 0.9500 .
C18A C19A 1.3900 .
C18A C23A 1.3900 .
C19A C20A 1.3900 .
C19A H19A 0.9500 .
C20A C21A 1.3900 .
C20A H20A 0.9500 .
C21A C22A 1.3900 .
C21A C24A 1.51(2) .
C22A C23A 1.3900 .
C22A H22A 0.9500 .
C23A H23A 0.9500 .
N1C C1C 1.32(2) 20
N1C C1C 1.32(2) .
C1C C2C 1.38(3) .
C1C H1C 0.9500 .
C2C C3C 1.37(2) .
C2C H2C 0.9500 .
C3C C4C 1.50(3) .
C4C C9C 1.39(2) .
C4C C5C 1.39(2) .
C5C C6C 1.39(2) .
C5C H5C 0.9500 .
C6C C7C 1.39(2) .
C6C H6C 0.9500 .
C7C C8C 1.40(2) .
C7C C10C 1.52(3) .
C8C C9C 1.39(2) .
C8C H8C 0.9500 .
C9C H9C 0.9500 .
C10C C11C 1.40(2) .
C10C C15C 1.40(2) .
C11C C12C 1.39(2) .
C11C H11C 0.9500 .
C12C C13C 1.39(2) .
C12C H12C 0.9500 .
C13C C14C 1.39(2) .
C13C N2C 1.44(2) .
C14C C15C 1.39(2) .
C14C H14C 0.9500 .
C15C H15C 0.9500 .
N1D C1D 1.31(2) 20
N1D C1D 1.31(2) .
C1D C2D 1.37(3) .
C1D H1D 0.9500 .
C2D C3D 1.37(2) .
C2D H2D 0.9500 .
C3D C4D 1.50(3) .
C4D C5D 1.39(2) .
C4D C9D 1.39(2) .
C5D C6D 1.39(2) .
C5D H5D 0.9500 .
C6D C7D 1.39(2) .
C6D H6D 0.9500 .
C7D C8D 1.39(2) .
C7D C10D 1.50(3) .
C8D C9D 1.39(2) .
C8D H8D 0.9500 .
C9D H9D 0.9500 .
C10D C15D 1.39(2) .
C10D C11D 1.39(2) .
C11D C12D 1.39(2) .
C11D H11D 0.9500 .
C12D C13D 1.39(2) .
C12D H12D 0.9500 .
C13D C14D 1.39(2) .
C13D N2D 1.43(3) .
C14D C15D 1.39(2) .
C14D H14D 0.9500 .
C15D H15D 0.9500 .

loop_
_geom_torsion_atom_site_label_1
_geom_torsion_atom_site_label_2
_geom_torsion_atom_site_label_3
_geom_torsion_atom_site_label_4
_geom_torsion
_geom_torsion_site_symmetry_1
_geom_torsion_site_symmetry_2
_geom_torsion_site_symmetry_3
_geom_torsion_site_symmetry_4
N3A C1A N1A C2A 2(2) . . . .
C4A C1A N1A C2A -174(2) . . . .
C1A N1A C2A N2A -4(2) . . . .
C1A N1A C2A C11A 174(2) . . . .
N1A C2A N2A C3A 14(3) . . . .
C11A C2A N2A C3A -164(2) . . . .
C2A N2A C3A N3A -24(4) . . . .
C2A N2A C3A C18A 154(2) . . . .
N2A C3A N3A C1A 21(4) . . . .
C18A C3A N3A C1A -157(3) . . . .
N1A C1A N3A C3A -9(3) . . . .
C4A C1A N3A C3A 167(2) . . . .
N3A C1A C4A C5A 0(3) . . . .
N1A C1A C4A C5A 176.5(19) . . . .
N3A C1A C4A C9A -175(2) . . . .
N1A C1A C4A C9A 1(2) . . . .
C9A C4A C5A C6A 0.0 . . . .
C1A C4A C5A C6A -175.1(18) . . . .
C4A C5A C6A C7A 0.0 . . . .
C5A C6A C7A C8A 0.0 . . . .
C5A C6A C7A C10A 177.7(18) . . . .
C6A C7A C8A C9A 0.0 . . . .
C10A C7A C8A C9A -177.7(17) . . . .
C7A C8A C9A C4A 0.0 . . . .
C5A C4A C9A C8A 0.0 . . . .
C1A C4A C9A C8A 175.2(18) . . . .
Co2 O2A C10A O1A -9(5) . . . .
Co2 O2A C10A C7A 167(3) . . . .
Co1 O1A C10A O2A 31(4) . . . .
Co1 O1A C10A C7A -145(3) . . . .
C8A C7A C10A O2A 2(3) . . . .
C6A C7A C10A O2A -175(2) . . . .
C8A C7A C10A O1A 179(2) . . . .
C6A C7A C10A O1A 1(3) . . . .
N1A C2A C11A C12A 9(2) . . . .
N2A C2A C11A C12A -173(2) . . . .
N1A C2A C11A C16A -168.6(18) . . . .
N2A C2A C11A C16A 9(3) . . . .
C16A C11A C12A C13A 0.0 . . . .
C2A C11A C12A C13A -178(2) . . . .
C11A C12A C13A C14A 0.0 . . . .
C12A C13A C14A C15A 0.0 . . . .
C12A C13A C14A C17A 177(2) . . . .
C13A C14A C15A C16A 0.0 . . . .
C17A C14A C15A C16A -177(2) . . . .
C14A C15A C16A C11A 0.0 . . . .
C12A C11A C16A C15A 0.0 . . . .
C2A C11A C16A C15A 178.1(19) . . . .
Co3 O4A C17A O3A -10(6) 29_545 . . .
Co3 O4A C17A C14A 168(3) 29_545 . . .
Co1 O3A C17A O4A 1(5) 29_545 . . .
Co1 O3A C17A C14A -176.5(19) 29_545 . . .
C15A C14A C17A O4A -1(3) . . . .
C13A C14A C17A O4A -178(2) . . . .
C15A C14A C17A O3A 177(2) . . . .
C13A C14A C17A O3A 0(3) . . . .
N3A C3A C18A C19A -168(2) . . . .
N2A C3A C18A C19A 14(3) . . . .
N3A C3A C18A C23A 15(3) . . . .
N2A C3A C18A C23A -163(2) . . . .
C23A C18A C19A C20A 0.0 . . . .
C3A C18A C19A C20A -176.9(19) . . . .
C18A C19A C20A C21A 0.0 . . . .
C19A C20A C21A C22A 0.0 . . . .
C19A C20A C21A C24A 176.1(19) . . . .
C20A C21A C22A C23A 0.0 . . . .
C24A C21A C22A C23A -176.0(19) . . . .
C21A C22A C23A C18A 0.0 . . . .
C19A C18A C23A C22A 0.0 . . . .
C3A C18A C23A C22A 177(2) . . . .
Co2 O6A C24A O5A 1(6) 31 . . .
Co2 O6A C24A C21A 178(4) 31 . . .
Co3 O5A C24A O6A -8(5) 31 . . .
Co3 O5A C24A C21A 174(3) 31 . . .
C22A C21A C24A O6A -24(3) . . . .
C20A C21A C24A O6A 160(3) . . . .
C22A C21A C24A O5A 154(2) . . . .
C20A C21A C24A O5A -22(3) . . . .
C1C N1C C1C C2C 3(2) 20 . . .
Co1 N1C C1C C2C 178(4) . . . .
N1C C1C C2C C3C -10(3) . . . .
C1C C2C C3C C2C 17(5) . . . 20
C1C C2C C3C C4C -161(5) . . . .
C2C C3C C4C C9C 30(5) 20 . . .
C2C C3C C4C C9C -151(4) . . . .
C2C C3C C4C C5C -146(3) 20 . . .
C2C C3C C4C C5C 32(4) . . . .
C9C C4C C5C C6C 2(4) . . . .
C3C C4C C5C C6C 178(3) . . . .
C4C C5C C6C C7C -1(2) . . . .
C5C C6C C7C C8C 3(6) . . . .
C5C C6C C7C C10C 179(2) . . . .
C6C C7C C8C C9C -6(9) . . . .
C10C C7C C8C C9C 179(5) . . . .
C5C C4C C9C C8C -4(8) . . . .
C3C C4C C9C C8C 179(6) . . . .
C7C C8C C9C C4C 6(10) . . . .
C6C C7C C10C C11C 98(5) . . . .
C8C C7C C10C C11C -87(5) . . . .
C6C C7C C10C C15C -83(5) . . . .
C8C C7C C10C C15C 92(6) . . . .
C15C C10C C11C C12C 0(5) . . . .
C7C C10C C11C C12C 179(3) . . . .
C10C C11C C12C C13C 3(7) . . . .
C11C C12C C13C C14C -3(7) . . . .
C11C C12C C13C N2C 179(4) . . . .
C12C C13C C14C C15C 0(8) . . . .
N2C C13C C14C C15C 179(5) . . . .
C13C C14C C15C C10C 2(9) . . . .
C11C C10C C15C C14C -2(7) . . . .
C7C C10C C15C C14C 179(4) . . . .
C12C C13C N2C C13C 77(6) . . . 18_566
C14C C13C N2C C13C -101(4) . . . 18_566
C12C C13C N2C C13C -156(4) . . . 17_656
C14C C13C N2C C13C 25(6) . . . 17_656
C1D N1D C1D C2D -1(3) 20 . . .
Co2 N1D C1D C2D 173(4) . . . .
N1D C1D C2D C3D 1(4) . . . .
C1D C2D C3D C2D -2(6) . . . 20
C1D C2D C3D C4D 178(5) . . . .
C2D C3D C4D C5D 12(7) 20 . . .
C2D C3D C4D C5D -168(7) . . . .
C2D C3D C4D C9D 168(7) 20 . . .
C2D C3D C4D C9D -12(7) . . . .
C9D C4D C5D C6D 1(4) . . . .
C3D C4D C5D C6D 156(4) . . . .
C4D C5D C6D C7D 3(3) . . . .
C5D C6D C7D C8D -5(7) . . . .
C5D C6D C7D C10D -176(3) . . . .
C6D C7D C8D C9D 4(10) . . . .
C10D C7D C8D C9D 175(6) . . . .
C5D C4D C9D C8D -2(8) . . . .
C3D C4D C9D C8D -157(7) . . . .
C7D C8D C9D C4D -1(11) . . . .
C8D C7D C10D C15D -45(10) . . . .
C6D C7D C10D C15D 126(9) . . . .
C8D C7D C10D C11D 134(10) . . . .
C6D C7D C10D C11D -55(9) . . . .
C15D C10D C11D C12D -1(5) . . . .
C7D C10D C11D C12D 179(3) . . . .
C10D C11D C12D C13D 1(7) . . . .
C11D C12D C13D C14D -3(8) . . . .
C11D C12D C13D N2D 179(4) . . . .
C12D C13D C14D C15D 5(9) . . . .
N2D C13D C14D C15D -178(5) . . . .
C13D C14D C15D C10D -4(10) . . . .
C11D C10D C15D C14D 3(7) . . . .
C7D C10D C15D C14D -178(5) . . . .
C14D C13D N2D C13D -149(6) . . . 12
C12D C13D N2D C13D 28(8) . . . 12
C14D C13D N2D C13D 72(7) . . . 11
C12D C13D N2D C13D -110(5) . . . 11
